data_9004726
loop_
_publ_author_name
'Piilonen, P. C.'
'McDonald, A. M.'
'Lalonde, A. E.'

_publ_section_title
;
 Insights into astrophyllite-group minerals II: Crystal chemistry
 Sample: MSH34a
 Locality: nepheline syenite pegmatite at Mont Saint-Hilaire, Quebec, Canada
;
_journal_name_full 'The Canadian Mineralogist'
_journal_page_first 27
_journal_page_last 54
_journal_paper_doi 10.2113/gscanmin.41.1.27
_journal_volume 41
_journal_year 2003
_chemical_formula_sum 'Ca0.126 F0.5 Fe4.325 H8 K1.78 Mg0.039 Mn1.994 Na0.594 O30 Si8 Ti1.242 Zr0.758'
_chemical_name_mineral Astrophyllite
_space_group_IT_number 2
_symmetry_space_group_name_Hall '-P 1'
_symmetry_space_group_name_H-M 'P -1'
_cell_angle_alpha 113.0413
_cell_angle_beta 94.5707
_cell_angle_gamma 103.1239
_cell_formula_units_Z 1
_cell_length_a 5.3996
_cell_length_b 11.9152
_cell_length_c 11.7077
_cell_volume 662.999
_exptl_crystal_density_diffrn 3.234
_cod_original_formula_sum 'Mn1.994 Fe4.325 Mg.039 (Ti1.242 Zr.758) Si8 K1.78 Na.594 Ca.126 O30 F.5 H8'
_cod_database_code 9004726

loop_
_symmetry_equiv_pos_as_xyz
x,y,z
-x,-y,-z

loop_
_atom_site_aniso_label
_atom_site_aniso_U_11
_atom_site_aniso_U_22
_atom_site_aniso_U_33
_atom_site_aniso_U_12
_atom_site_aniso_U_13
_atom_site_aniso_U_23
Mn(1) 0.01050 0.01100 0.01560 0.00380 0.00320 0.00620
Fe(2) 0.01060 0.01150 0.01600 0.00420 0.00400 0.00680
Fe(3) 0.01100 0.01130 0.01640 0.00460 0.00420 0.00680
Fe(4) 0.00990 0.00950 0.01410 0.00350 0.00200 0.00470
Mg(4) 0.00990 0.00950 0.01410 0.00350 0.00200 0.00470
Ti 0.00800 0.01030 0.01450 0.00360 0.00270 0.00590
Zr 0.00800 0.01030 0.01450 0.00360 0.00270 0.00590
Si(1) 0.01310 0.00930 0.01160 0.00300 0.00180 0.00360
Si(2) 0.01250 0.01010 0.01370 0.00360 0.00230 0.00530
Si(3) 0.01240 0.01060 0.01420 0.00380 0.00260 0.00640
Si(4) 0.01320 0.01040 0.01130 0.00370 0.00240 0.00520
K 0.08490 0.04800 0.02920 0.01290 0.00560 0.01270
Na1 0.08490 0.04800 0.02920 0.01290 0.00560 0.01270
Na2 0.02650 0.01530 0.01020 0.00430 0.00130 0.00460
Ca 0.02650 0.01530 0.01020 0.00430 0.00130 0.00460
O(1) 0.01430 0.01140 0.01140 0.00400 0.00240 0.00420
O(2) 0.01400 0.01370 0.01850 0.00300 0.00170 0.00680
O(3) 0.01400 0.01150 0.01270 0.00420 0.00220 0.00520
O-H(4) 0.01670 0.01400 0.01340 0.00470 0.00220 0.00480
O-H(5) 0.01650 0.01520 0.01660 0.00510 0.00310 0.00700
O(6) 0.01330 0.01330 0.01420 0.00390 0.00290 0.00610
O(7) 0.01540 0.01190 0.01140 0.00500 0.00210 0.00530
O(8) 0.02010 0.03280 0.01700 -0.00080 0.00470 0.00800
O(9) 0.03520 0.04510 0.01830 -0.02120 0.01290 -0.00290
O(10) 0.02980 0.03400 0.02020 0.02010 0.00340 0.00940
O(11) 0.07620 0.06230 0.02110 0.06160 0.02010 0.01950
O(12) 0.06120 0.04190 0.01880 0.04080 -0.01250 -0.00480
O(13) 0.06130 0.01210 0.01770 0.00480 0.00280 0.00730
O(14) 0.06540 0.01200 0.01790 0.00480 0.00470 0.00740
O(15) 0.02860 0.05930 0.02010 -0.02310 -0.00600 0.01870
F(16) 0.01940 0.01790 0.01650 0.00550 0.00210 0.00630

loop_
_atom_site_label
_atom_site_fract_x
_atom_site_fract_y
_atom_site_fract_z
_atom_site_occupancy
_atom_site_U_iso_or_equiv
Mn(1) 0.84970 0.20633 0.48079 0.99700 0.01200
Fe(2) 0.28090 0.06816 0.48966 0.97000 0.01210
Fe(3) 0.42292 0.35267 0.48662 0.96200 0.01220
Fe(4) 0.00000 0.50000 0.50000 0.46100 0.01110
Mg(4) 0.00000 0.50000 0.50000 0.03900 0.01110
Ti 0.07884 0.08690 0.19810 0.62100 0.01050
Zr 0.07884 0.08690 0.19810 0.37900 0.01050
Si(1) 0.67800 0.27320 0.23265 1.00000 0.01170
Si(2) 0.81470 0.54699 0.25422 1.00000 0.01190
Si(3) 0.37910 0.67501 0.25657 1.00000 0.01190
Si(4) 0.50640 0.93177 0.23693 1.00000 0.01140
K 0.13550 0.26940 0.99560 0.89000 0.05650
Na1 0.13550 0.26940 0.99560 0.11000 0.05650
Na2 0.50000 0.00000 0.00000 0.37400 0.01800
Ca 0.50000 0.00000 0.00000 0.12600 0.01800
O(1) 0.72550 0.31830 0.38470 1.00000 0.01250
O(2) 0.14690 0.16260 0.37450 1.00000 0.01560
O(3) 0.12680 0.39130 0.59270 1.00000 0.01260
O-H(4) 0.29860 0.46230 0.40160 1.00000 0.01500
O-H(5) 0.98910 0.11600 0.59100 1.00000 0.01590
O(6) 0.55880 0.25700 0.58930 1.00000 0.01340
O(7) 0.57290 0.01540 0.38950 1.00000 0.01260
O(8) 0.07460 0.59020 0.20140 1.00000 0.02550
O(9) 0.24850 0.04110 0.82670 1.00000 0.04360
O(10) 0.42580 0.41300 0.79850 1.00000 0.02670
O(11) 0.12930 0.80590 0.83050 1.00000 0.04440
O(12) 0.26560 0.95730 0.17190 1.00000 0.04300
O(13) 0.26760 0.60660 0.80490 1.00000 0.03130
O(14) 0.57350 0.21990 0.80070 1.00000 0.03270
O(15) 0.38500 0.19270 0.16880 1.00000 0.04240
F(16) 0.00000 0.00000 0.00000 0.50000 0.01830
H(1) 0.23000 0.41300 0.31100 1.00000 0.07050
H(2) 1.03000 0.15100 0.68350 1.00000 0.07190

loop_
_cod_changelog_entry_id
_cod_changelog_entry_author
_cod_changelog_entry_date
_cod_changelog_entry_text
1
;cod-tools version 3.10.1
Id: cif_fix_AMCSD_aniso_labels 10200 2024-08-01 14:09:44Z saulius
;
2024-08-02T12:20:46+03:00
;Changed the following '_atom_site_aniso_label' values:
'OH(4)' -> 'O-H(4)'
'OH(5)' -> 'O-H(5)'
;
2
;cod-tools version 3.10.1
Id: cif_fix_AMCSD_atom_labels 10224 2024-08-07 11:09:31Z saulius
;
2024-08-07T19:39:14+03:00
;Changed the following '_atom_site_label' values:
the first duplicated label 'Na'  converted to 'Na1'
duplicated label 'Na' at index 13 converted to 'Na2'
;
